data_7040399
loop_
_publ_author_name
'Shen, Kang'
'Qin, Ling'
'Zheng, He-Gen'

_publ_section_title
;
 Diverse structures of metal-organic frameworks via a side chain
 adjustment: interpenetration and gas adsorption.
;
_journal_issue 41
_journal_name_full 'Dalton transactions (Cambridge, England : 2003)'
_journal_page_first 16205
_journal_page_last 16210
_journal_paper_doi 10.1039/c6dt03086f
_journal_volume 45
_journal_year 2016
_chemical_formula_moiety 'C28 H26 Co N O8 S'
_chemical_formula_sum 'C28 H26 Co N O8 S'
_chemical_formula_weight 595.49
_chemical_name_systematic
; 
 ? 
;
_space_group_IT_number 15
_symmetry_cell_setting monoclinic
_symmetry_space_group_name_Hall '-C 2yc'
_symmetry_space_group_name_H-M 'C 1 2/c 1'
_atom_sites_solution_hydrogens geom
_atom_sites_solution_primary direct
_atom_sites_solution_secondary difmap
_audit_creation_method SHELXL-97
_audit_update_record
;
2016-07-25 deposited with the CCDC.
2016-08-22 downloaded from the CCDC.
;
_cell_angle_alpha 90.00
_cell_angle_beta 110.4530(10)
_cell_angle_gamma 90.00
_cell_formula_units_Z 8
_cell_length_a 15.7007(6)
_cell_length_b 20.4883(8)
_cell_length_c 21.3295(9)
_cell_measurement_reflns_used 7707
_cell_measurement_temperature 293(2)
_cell_measurement_theta_max 27.129
_cell_measurement_theta_min 2.223
_cell_volume 6428.7(4)
_computing_cell_refinement 'Bruker SMART'
_computing_data_collection 'Bruker SMART'
_computing_data_reduction 'Bruker SAINT'
_computing_molecular_graphics 'Bruker SHELXTL'
_computing_publication_material 'Bruker SHELXTL'
_computing_structure_refinement 'SHELXL-97 (Sheldrick, 1997)'
_computing_structure_solution 'SHELXS-97 (Sheldrick, 1990)'
_diffrn_ambient_temperature 293(2)
_diffrn_measured_fraction_theta_full 0.998
_diffrn_measured_fraction_theta_max 0.998
_diffrn_measurement_device_type 'Bruker Apex Smart CCD'
_diffrn_measurement_method 'phi and omega scans'
_diffrn_radiation_monochromator graphite
_diffrn_radiation_source 'fine-focus sealed tube'
_diffrn_radiation_type MoK\a
_diffrn_radiation_wavelength 0.71073
_diffrn_reflns_av_R_equivalents 0.0391
_diffrn_reflns_av_sigmaI/netI 0.0379
_diffrn_reflns_limit_h_max 18
_diffrn_reflns_limit_h_min -18
_diffrn_reflns_limit_k_max 24
_diffrn_reflns_limit_k_min -21
_diffrn_reflns_limit_l_max 24
_diffrn_reflns_limit_l_min -25
_diffrn_reflns_number 22810
_diffrn_reflns_theta_full 25.00
_diffrn_reflns_theta_max 25.00
_diffrn_reflns_theta_min 2.22
_exptl_absorpt_coefficient_mu 0.642
_exptl_absorpt_correction_T_max 0.846
_exptl_absorpt_correction_T_min 0.825
_exptl_absorpt_correction_type multi-scan
_exptl_crystal_colour brown
_exptl_crystal_density_diffrn 1.231
_exptl_crystal_density_method 'not measured'
_exptl_crystal_description block
_exptl_crystal_F_000 2464
_exptl_crystal_size_max 0.3
_exptl_crystal_size_mid 0.28
_exptl_crystal_size_min 0.26
_platon_squeeze_details
;
;
_refine_diff_density_max 0.952
_refine_diff_density_min -0.570
_refine_diff_density_rms 0.087
_refine_ls_extinction_method none
_refine_ls_goodness_of_fit_ref 1.021
_refine_ls_hydrogen_treatment constr
_refine_ls_matrix_type full
_refine_ls_number_parameters 353
_refine_ls_number_reflns 5665
_refine_ls_number_restraints 496
_refine_ls_restrained_S_all 1.079
_refine_ls_R_factor_all 0.0844
_refine_ls_R_factor_gt 0.0678
_refine_ls_shift/su_max 0.007
_refine_ls_shift/su_mean 0.000
_refine_ls_structure_factor_coef Fsqd
_refine_ls_weighting_details 'calc w=1/[\s^2^(Fo^2^)+(0.1158P)^2^+17.2275P] where P=(Fo^2^+2Fc^2^)/3'
_refine_ls_weighting_scheme calc
_refine_ls_wR_factor_gt 0.1870
_refine_ls_wR_factor_ref 0.1980
_reflns_number_gt 4459
_reflns_number_total 5665
_reflns_threshold_expression >2sigma(I)
_cod_data_source_file c6dt03086f2.cif
_cod_data_source_block 2
_cod_depositor_comments
;
The following automatic conversions were performed:

'_symmetry_cell_setting' value 'Monoclinic ' changed to 'monoclinic'
according to
/usr/data/users/saulius/crontab/automatic-downloads/rss-feeds/RSC/lib/dictionaries/cif_core.dic
dictionary named 'cif_core.dic' version 2.4.2 from 2011-04-26.

Automatic conversion script
Id: cif_fix_values 4268 2015-11-12 08:31:59Z antanas 

 Adding full bibliography for 7040398--7040400.cif.
;
_cod_original_sg_symbol_H-M 'C2/c '
_cod_database_code 7040399

loop_
_symmetry_equiv_pos_as_xyz
'x, y, z'
'-x, y, -z+1/2'
'x+1/2, y+1/2, z'
'-x+1/2, y+1/2, -z+1/2'
'-x, -y, -z'
'x, -y, z-1/2'
'-x+1/2, -y+1/2, -z'
'x+1/2, -y+1/2, z-1/2'

loop_
_atom_site_label
_atom_site_type_symbol
_atom_site_fract_x
_atom_site_fract_y
_atom_site_fract_z
_atom_site_U_iso_or_equiv
_atom_site_adp_type
_atom_site_occupancy
_atom_site_symmetry_multiplicity
_atom_site_calc_flag
_atom_site_refinement_flags
O8 O 0.0782(10) 0.4492(8) 0.1282(8) 0.380(11) Uani 1 1 d .
H8A H 0.0703 0.4903 0.1280 0.571 Uiso 1 1 d R
H8B H 0.0419 0.4304 0.1441 0.571 Uiso 1 1 d R
Co1 Co 0.81589(4) 0.23197(3) 0.06226(3) 0.0379(2) Uani 1 1 d .
C1 C 1.2424(3) 0.6309(2) -0.0412(2) 0.0428(10) Uani 1 1 d U
C2 C 1.2321(3) 0.5609(2) -0.0634(2) 0.0451(10) Uani 1 1 d U
C3 C 1.2764(4) 0.5116(2) -0.0196(3) 0.0562(12) Uani 1 1 d U
H3 H 1.3141 0.5220 0.0237 0.067 Uiso 1 1 calc R
C4 C 1.2647(3) 0.4476(2) -0.0398(3) 0.0577(12) Uani 1 1 d U
H4 H 1.2943 0.4146 -0.0103 0.069 Uiso 1 1 calc R
C5 C 1.2094(3) 0.4324(2) -0.1038(3) 0.0496(10) Uani 1 1 d U
C6 C 1.1673(4) 0.4802(3) -0.1477(3) 0.0635(13) Uani 1 1 d U
H6 H 1.1316 0.4696 -0.1914 0.076 Uiso 1 1 calc R
C7 C 1.1774(4) 0.5442(2) -0.1276(3) 0.0611(13) Uani 1 1 d U
H7 H 1.1472 0.5767 -0.1576 0.073 Uiso 1 1 calc R
C8 C 1.1071(3) 0.3248(2) -0.0973(2) 0.0444(10) Uani 1 1 d U
C9 C 1.1329(3) 0.2992(2) -0.0336(3) 0.0522(11) Uani 1 1 d U
H9 H 1.1942 0.2942 -0.0083 0.063 Uiso 1 1 calc R
C10 C 1.0675(3) 0.2811(2) -0.0075(3) 0.0512(11) Uani 1 1 d U
H10 H 1.0845 0.2633 0.0352 0.061 Uiso 1 1 calc R
C11 C 0.9768(3) 0.2894(2) -0.0449(2) 0.0425(10) Uani 1 1 d U
C12 C 0.9509(3) 0.3149(2) -0.1083(3) 0.0505(11) Uani 1 1 d U
H12 H 0.8895 0.3204 -0.1332 0.061 Uiso 1 1 calc R
C13 C 1.0163(3) 0.3327(2) -0.1355(3) 0.0524(11) Uani 1 1 d U
H13 H 0.9991 0.3496 -0.1786 0.063 Uiso 1 1 calc R
C14 C 0.9054(3) 0.2701(2) -0.0162(3) 0.0474(11) Uani 1 1 d U
C15 C 0.8758(4) 0.2367(3) 0.2118(3) 0.0630(13) Uani 1 1 d U
H15 H 0.8754 0.2816 0.2053 0.076 Uiso 1 1 calc R
C16 C 0.9014(4) 0.2140(3) 0.2765(3) 0.0605(12) Uani 1 1 d U
H16 H 0.9184 0.2432 0.3121 0.073 Uiso 1 1 calc R
C17 C 0.9016(4) 0.1487(2) 0.2883(2) 0.0519(11) Uani 1 1 d U
C18 C 0.8756(5) 0.1093(3) 0.2329(3) 0.0800(16) Uani 1 1 d U
H18 H 0.8740 0.0643 0.2381 0.096 Uiso 1 1 calc R
C19 C 0.8516(5) 0.1356(3) 0.1692(3) 0.0772(16) Uani 1 1 d U
H19 H 0.8345 0.1075 0.1327 0.093 Uiso 1 1 calc R
C20 C 0.9322(4) 0.1234(3) 0.3565(2) 0.0557(11) Uani 1 1 d U
H20 H 0.9471 0.1533 0.3914 0.067 Uiso 1 1 calc R
C21 C 0.9400(4) 0.0607(3) 0.3718(3) 0.0609(12) Uani 1 1 d U
H21 H 0.9231 0.0319 0.3358 0.073 Uiso 1 1 calc R
C22 C 0.9717(4) 0.0315(3) 0.4373(2) 0.0570(12) Uani 1 1 d U
C23 C 1.0010(4) 0.0669(3) 0.4953(3) 0.0604(13) Uani 1 1 d U
H23 H 1.0020 0.1122 0.4928 0.072 Uiso 1 1 calc R
C24 C 0.9706(4) -0.0372(3) 0.4420(3) 0.0635(13) Uani 1 1 d U
C25 C 0.9295(7) -0.1360(4) 0.3802(4) 0.110(2) Uani 1 1 d U
H25A H 0.8819 -0.1484 0.3971 0.132 Uiso 1 1 calc R
H25B H 0.9856 -0.1568 0.4076 0.132 Uiso 1 1 calc R
C26 C 0.9050(8) -0.1571(5) 0.3094(5) 0.147(3) Uani 1 1 d DU
H26A H 0.9546 -0.1448 0.2947 0.176 Uiso 1 1 calc R
H26B H 0.9019 -0.2044 0.3086 0.176 Uiso 1 1 calc R
C27 C 0.8251(9) -0.1338(6) 0.2625(6) 0.191(4) Uani 1 1 d DU
H27A H 0.8266 -0.0865 0.2623 0.229 Uiso 1 1 calc R
H27B H 0.7740 -0.1472 0.2751 0.229 Uiso 1 1 calc R
C28 C 0.8111(11) -0.1596(7) 0.1906(6) 0.217(6) Uani 1 1 d DU
H28A H 0.7781 -0.1279 0.1581 0.325 Uiso 1 1 calc R
H28B H 0.7775 -0.1998 0.1831 0.325 Uiso 1 1 calc R
H28C H 0.8693 -0.1671 0.1864 0.325 Uiso 1 1 calc R
N1 N 0.8520(2) 0.19876(18) 0.15870(17) 0.0431(9) Uani 1 1 d .
O1 O 1.2961(2) 0.64338(15) 0.01652(16) 0.0487(8) Uani 1 1 d .
O2 O 1.1947(2) 0.67229(14) -0.08201(16) 0.0492(8) Uani 1 1 d .
O3 O 0.9312(2) 0.24841(18) 0.04287(19) 0.0588(9) Uani 1 1 d .
O4 O 0.8245(2) 0.27670(17) -0.0521(2) 0.0591(10) Uani 1 1 d .
O5 O 1.2727(3) 0.31351(18) -0.0945(2) 0.0723(12) Uani 1 1 d .
O6 O 1.1540(3) 0.34797(19) -0.2011(2) 0.0741(12) Uani 1 1 d .
O7 O 0.9400(4) -0.0695(2) 0.38298(19) 0.0989(17) Uani 1 1 d .
S1 S 1.19124(9) 0.34962(6) -0.12966(8) 0.0562(4) Uani 1 1 d .

loop_
_atom_site_aniso_label
_atom_site_aniso_U_11
_atom_site_aniso_U_22
_atom_site_aniso_U_33
_atom_site_aniso_U_23
_atom_site_aniso_U_13
_atom_site_aniso_U_12
O8 0.323(18) 0.41(2) 0.364(19) 0.000(17) 0.069(15) 0.235(17)
Co1 0.0399(4) 0.0392(4) 0.0286(3) 0.0157(2) 0.0045(2) -0.0011(2)
C1 0.047(2) 0.041(2) 0.040(2) 0.0116(18) 0.0141(19) -0.0040(18)
C2 0.049(2) 0.041(2) 0.045(2) 0.0117(18) 0.0157(19) -0.0026(18)
C3 0.058(2) 0.046(2) 0.056(3) 0.010(2) 0.009(2) -0.004(2)
C4 0.057(2) 0.045(2) 0.064(3) 0.014(2) 0.011(2) 0.001(2)
C5 0.052(2) 0.042(2) 0.060(2) 0.0052(19) 0.0264(19) -0.0040(18)
C6 0.078(3) 0.049(2) 0.053(3) 0.004(2) 0.009(2) -0.007(2)
C7 0.076(3) 0.046(2) 0.050(2) 0.013(2) 0.006(2) -0.001(2)
C8 0.047(2) 0.037(2) 0.054(2) 0.0019(18) 0.0242(18) -0.0057(17)
C9 0.042(2) 0.050(2) 0.064(2) 0.010(2) 0.0182(19) 0.0009(19)
C10 0.049(2) 0.049(2) 0.056(3) 0.014(2) 0.019(2) 0.0014(19)
C11 0.043(2) 0.036(2) 0.051(2) 0.0078(18) 0.0182(18) -0.0017(17)
C12 0.046(2) 0.050(2) 0.054(2) 0.008(2) 0.016(2) -0.0041(19)
C13 0.057(2) 0.047(2) 0.054(2) 0.009(2) 0.020(2) -0.002(2)
C14 0.050(2) 0.037(2) 0.059(3) 0.0059(19) 0.024(2) -0.0045(18)
C15 0.096(3) 0.046(2) 0.040(2) 0.017(2) 0.015(2) 0.008(2)
C16 0.089(3) 0.052(2) 0.037(2) 0.012(2) 0.018(2) 0.010(2)
C17 0.066(3) 0.055(2) 0.033(2) 0.0180(19) 0.0135(19) 0.003(2)
C18 0.122(4) 0.054(3) 0.047(3) 0.022(2) 0.008(3) -0.010(3)
C19 0.117(4) 0.053(3) 0.043(3) 0.017(2) 0.003(3) -0.012(3)
C20 0.077(3) 0.054(2) 0.036(2) 0.0178(19) 0.0200(19) 0.003(2)
C21 0.085(3) 0.056(2) 0.038(2) 0.019(2) 0.018(2) 0.001(2)
C22 0.076(3) 0.055(3) 0.038(2) 0.025(2) 0.017(2) 0.005(2)
C23 0.083(3) 0.053(3) 0.043(2) 0.022(2) 0.019(2) 0.001(2)
C24 0.089(3) 0.056(3) 0.043(2) 0.023(2) 0.020(2) 0.004(2)
C25 0.164(5) 0.076(4) 0.074(4) 0.012(3) 0.021(4) 0.003(4)
C26 0.214(6) 0.090(4) 0.104(5) -0.006(4) 0.013(5) 0.008(5)
C27 0.236(7) 0.137(6) 0.140(6) -0.026(6) -0.010(6) 0.002(6)
C28 0.278(12) 0.180(10) 0.127(8) -0.058(8) -0.011(9) -0.001(9)
N1 0.044(2) 0.046(2) 0.032(2) 0.0165(17) 0.0039(16) -0.0024(17)
O1 0.0552(19) 0.0420(17) 0.0420(18) 0.0112(14) 0.0083(15) 0.0002(14)
O2 0.065(2) 0.0360(16) 0.0406(18) 0.0103(14) 0.0113(15) -0.0009(15)
O3 0.056(2) 0.064(2) 0.063(2) 0.0219(18) 0.0289(18) -0.0021(17)
O4 0.0399(19) 0.062(2) 0.078(3) 0.0082(18) 0.0238(18) -0.0051(15)
O5 0.060(2) 0.054(2) 0.122(4) 0.010(2) 0.055(2) 0.0083(18)
O6 0.106(3) 0.070(3) 0.065(3) -0.011(2) 0.052(2) -0.020(2)
O7 0.183(5) 0.060(3) 0.040(2) 0.0174(19) 0.022(3) -0.010(3)
S1 0.0630(8) 0.0426(7) 0.0778(10) -0.0013(6) 0.0432(7) -0.0054(6)

loop_
_atom_type_symbol
_atom_type_description
_atom_type_scat_dispersion_real
_atom_type_scat_dispersion_imag
_atom_type_scat_source
C C 0.0033 0.0016 'International Tables Vol C Tables 4.2.6.8 and 6.1.1.4'
H H 0.0000 0.0000 'International Tables Vol C Tables 4.2.6.8 and 6.1.1.4'
N N 0.0061 0.0033 'International Tables Vol C Tables 4.2.6.8 and 6.1.1.4'
O O 0.0106 0.0060 'International Tables Vol C Tables 4.2.6.8 and 6.1.1.4'
S S 0.1246 0.1234 'International Tables Vol C Tables 4.2.6.8 and 6.1.1.4'
Co Co 0.3494 0.9721 'International Tables Vol C Tables 4.2.6.8 and 6.1.1.4'

loop_
_geom_angle_atom_site_label_1
_geom_angle_atom_site_label_2
_geom_angle_atom_site_label_3
_geom_angle
_geom_angle_site_symmetry_1
_geom_angle_site_symmetry_3
H8A O8 H8B 109.5 . .
O3 Co1 O2 91.48(15) . 5_765
O3 Co1 O1 92.75(15) . 3_445
O2 Co1 O1 162.72(12) 5_765 3_445
O3 Co1 N1 107.89(15) . .
O2 Co1 N1 97.29(14) 5_765 .
O1 Co1 N1 97.33(14) 3_445 .
O3 Co1 O4 162.79(15) . 7_655
O2 Co1 O4 86.84(14) 5_765 7_655
O1 Co1 O4 84.18(14) 3_445 7_655
N1 Co1 O4 89.31(15) . 7_655
O3 Co1 Co1 100.22(11) . 7_655
O2 Co1 Co1 81.74(9) 5_765 7_655
O1 Co1 Co1 81.03(9) 3_445 7_655
N1 Co1 Co1 151.89(11) . 7_655
O4 Co1 Co1 62.58(11) 7_655 7_655
O1 C1 O2 125.2(4) . .
O1 C1 C2 117.9(4) . .
O2 C1 C2 116.9(4) . .
C7 C2 C3 118.7(5) . .
C7 C2 C1 120.7(4) . .
C3 C2 C1 120.6(4) . .
C4 C3 C2 120.2(5) . .
C4 C3 H3 119.9 . .
C2 C3 H3 119.9 . .
C5 C4 C3 119.9(5) . .
C5 C4 H4 120.1 . .
C3 C4 H4 120.1 . .
C6 C5 C4 120.6(5) . .
C6 C5 S1 119.3(4) . .
C4 C5 S1 120.2(4) . .
C5 C6 C7 119.9(5) . .
C5 C6 H6 120.0 . .
C7 C6 H6 120.0 . .
C6 C7 C2 120.7(5) . .
C6 C7 H7 119.7 . .
C2 C7 H7 119.7 . .
C9 C8 C13 120.8(4) . .
C9 C8 S1 119.5(4) . .
C13 C8 S1 119.6(4) . .
C10 C9 C8 119.7(4) . .
C10 C9 H9 120.1 . .
C8 C9 H9 120.1 . .
C9 C10 C11 119.9(5) . .
C9 C10 H10 120.1 . .
C11 C10 H10 120.1 . .
C12 C11 C10 120.5(4) . .
C12 C11 C14 119.6(4) . .
C10 C11 C14 119.9(4) . .
C11 C12 C13 120.1(4) . .
C11 C12 H12 119.9 . .
C13 C12 H12 119.9 . .
C8 C13 C12 118.9(5) . .
C8 C13 H13 120.6 . .
C12 C13 H13 120.6 . .
O4 C14 O3 124.0(5) . .
O4 C14 C11 117.8(4) . .
O3 C14 C11 118.2(4) . .
N1 C15 C16 124.0(5) . .
N1 C15 H15 118.0 . .
C16 C15 H15 118.0 . .
C17 C16 C15 119.9(5) . .
C17 C16 H16 120.1 . .
C15 C16 H16 120.1 . .
C16 C17 C18 116.1(4) . .
C16 C17 C20 120.9(5) . .
C18 C17 C20 123.0(5) . .
C17 C18 C19 120.8(5) . .
C17 C18 H18 119.6 . .
C19 C18 H18 119.6 . .
N1 C19 C18 122.4(6) . .
N1 C19 H19 118.8 . .
C18 C19 H19 118.8 . .
C21 C20 C17 124.3(5) . .
C21 C20 H20 117.9 . .
C17 C20 H20 117.9 . .
C20 C21 C22 128.0(5) . .
C20 C21 H21 116.0 . .
C22 C21 H21 116.0 . .
C23 C22 C24 118.3(4) . .
C23 C22 C21 123.3(5) . .
C24 C22 C21 118.3(5) . .
C22 C23 C24 122.1(5) . 5_756
C22 C23 H23 119.0 . .
C24 C23 H23 119.0 5_756 .
O7 C24 C23 124.8(5) . 5_756
O7 C24 C22 115.5(4) . .
C23 C24 C22 119.6(5) 5_756 .
O7 C25 C26 108.6(6) . .
O7 C25 H25A 110.0 . .
C26 C25 H25A 110.0 . .
O7 C25 H25B 110.0 . .
C26 C25 H25B 110.0 . .
H25A C25 H25B 108.4 . .
C27 C26 C25 118.7(10) . .
C27 C26 H26A 107.6 . .
C25 C26 H26A 107.6 . .
C27 C26 H26B 107.6 . .
C25 C26 H26B 107.6 . .
H26A C26 H26B 107.1 . .
C26 C27 C28 111.9(11) . .
C26 C27 H27A 109.2 . .
C28 C27 H27A 109.2 . .
C26 C27 H27B 109.2 . .
C28 C27 H27B 109.2 . .
H27A C27 H27B 107.9 . .
C27 C28 H28A 109.5 . .
C27 C28 H28B 109.5 . .
H28A C28 H28B 109.5 . .
C27 C28 H28C 109.5 . .
H28A C28 H28C 109.5 . .
H28B C28 H28C 109.5 . .
C19 N1 C15 116.8(4) . .
C19 N1 Co1 118.9(4) . .
C15 N1 Co1 124.3(3) . .
C1 O1 Co1 126.3(3) . 3
C1 O2 Co1 125.5(3) . 5_765
C14 O3 Co1 105.3(3) . .
C14 O4 Co1 147.9(4) . 7_655
C24 O7 C25 121.7(5) . .
O6 S1 O5 120.0(3) . .
O6 S1 C8 109.1(2) . .
O5 S1 C8 107.4(2) . .
O6 S1 C5 108.4(2) . .
O5 S1 C5 108.2(2) . .
C8 S1 C5 102.4(2) . .

loop_
_geom_bond_atom_site_label_1
_geom_bond_atom_site_label_2
_geom_bond_distance
_geom_bond_site_symmetry_2
O8 H8A 0.8500 .
O8 H8B 0.8501 .
Co1 O3 2.021(3) .
Co1 O2 2.025(3) 5_765
Co1 O1 2.033(3) 3_445
Co1 N1 2.049(3) .
Co1 O4 2.146(3) 7_655
Co1 Co1 2.8357(10) 7_655
C1 O1 1.251(5) .
C1 O2 1.258(5) .
C1 C2 1.502(6) .
C2 C7 1.381(7) .
C2 C3 1.386(6) .
C3 C4 1.373(7) .
C3 H3 0.9300 .
C4 C5 1.374(7) .
C4 H4 0.9300 .
C5 C6 1.357(7) .
C5 S1 1.775(5) .
C6 C7 1.372(7) .
C6 H6 0.9300 .
C7 H7 0.9300 .
C8 C9 1.379(7) .
C8 C13 1.383(7) .
C8 S1 1.765(4) .
C9 C10 1.379(7) .
C9 H9 0.9300 .
C10 C11 1.378(7) .
C10 H10 0.9300 .
C11 C12 1.373(7) .
C11 C14 1.506(6) .
C12 C13 1.393(7) .
C12 H12 0.9300 .
C13 H13 0.9300 .
C14 O4 1.240(6) .
C14 O3 1.261(6) .
C15 N1 1.316(7) .
C15 C16 1.377(7) .
C15 H15 0.9300 .
C16 C17 1.359(7) .
C16 H16 0.9300 .
C17 C18 1.371(8) .
C17 C20 1.458(6) .
C18 C19 1.385(7) .
C18 H18 0.9300 .
C19 N1 1.314(6) .
C19 H19 0.9300 .
C20 C21 1.319(7) .
C20 H20 0.9300 .
C21 C22 1.441(6) .
C21 H21 0.9300 .
C22 C23 1.367(8) .
C22 C24 1.412(7) .
C23 C24 1.393(7) 5_756
C23 H23 0.9300 .
C24 O7 1.352(7) .
C24 C23 1.393(7) 5_756
C25 O7 1.371(8) .
C25 C26 1.485(11) .
C25 H25A 0.9700 .
C25 H25B 0.9700 .
C26 C27 1.388(8) .
C26 H26A 0.9700 .
C26 H26B 0.9700 .
C27 C28 1.563(13) .
C27 H27A 0.9700 .
C27 H27B 0.9700 .
C28 H28A 0.9600 .
C28 H28B 0.9600 .
C28 H28C 0.9600 .
O1 Co1 2.033(3) 3
O2 Co1 2.025(3) 5_765
O4 Co1 2.146(3) 7_655
O5 S1 1.441(4) .
O6 S1 1.429(4) .

loop_
_geom_torsion_atom_site_label_1
_geom_torsion_atom_site_label_2
_geom_torsion_atom_site_label_3
_geom_torsion_atom_site_label_4
_geom_torsion
_geom_torsion_site_symmetry_1
_geom_torsion_site_symmetry_4
O1 C1 C2 C7 -176.7(5) . .
O2 C1 C2 C7 4.5(7) . .
O1 C1 C2 C3 4.1(7) . .
O2 C1 C2 C3 -174.7(5) . .
C7 C2 C3 C4 -0.9(8) . .
C1 C2 C3 C4 178.3(5) . .
C2 C3 C4 C5 0.3(8) . .
C3 C4 C5 C6 1.2(8) . .
C3 C4 C5 S1 -178.1(4) . .
C4 C5 C6 C7 -2.2(9) . .
S1 C5 C6 C7 177.1(5) . .
C5 C6 C7 C2 1.6(9) . .
C3 C2 C7 C6 -0.1(8) . .
C1 C2 C7 C6 -179.3(5) . .
C13 C8 C9 C10 0.2(8) . .
S1 C8 C9 C10 178.6(4) . .
C8 C9 C10 C11 -0.8(8) . .
C9 C10 C11 C12 0.7(8) . .
C9 C10 C11 C14 -179.4(4) . .
C10 C11 C12 C13 0.0(7) . .
C14 C11 C12 C13 -179.8(4) . .
C9 C8 C13 C12 0.6(7) . .
S1 C8 C13 C12 -177.9(4) . .
C11 C12 C13 C8 -0.7(7) . .
C12 C11 C14 O4 1.8(7) . .
C10 C11 C14 O4 -178.1(4) . .
C12 C11 C14 O3 -178.1(4) . .
C10 C11 C14 O3 2.0(7) . .
N1 C15 C16 C17 -1.0(10) . .
C15 C16 C17 C18 0.0(9) . .
C15 C16 C17 C20 177.3(5) . .
C16 C17 C18 C19 0.6(10) . .
C20 C17 C18 C19 -176.6(6) . .
C17 C18 C19 N1 -0.4(11) . .
C16 C17 C20 C21 -175.3(6) . .
C18 C17 C20 C21 1.8(9) . .
C17 C20 C21 C22 178.3(5) . .
C20 C21 C22 C23 -1.5(10) . .
C20 C21 C22 C24 177.2(6) . .
C24 C22 C23 C24 -0.1(10) . 5_756
C21 C22 C23 C24 178.6(6) . 5_756
C23 C22 C24 O7 179.3(6) . .
C21 C22 C24 O7 0.5(8) . .
C23 C22 C24 C23 0.1(10) . 5_756
C21 C22 C24 C23 -178.6(5) . 5_756
O7 C25 C26 C27 -61.4(14) . .
C25 C26 C27 C28 178.7(10) . .
C18 C19 N1 C15 -0.6(10) . .
C18 C19 N1 Co1 179.6(5) . .
C16 C15 N1 C19 1.2(9) . .
C16 C15 N1 Co1 -178.9(5) . .
O3 Co1 N1 C19 -97.6(5) . .
O2 Co1 N1 C19 168.5(4) 5_765 .
O1 Co1 N1 C19 -2.3(5) 3_445 .
O4 Co1 N1 C19 81.8(5) 7_655 .
Co1 Co1 N1 C19 82.4(5) 7_655 .
O3 Co1 N1 C15 82.6(5) . .
O2 Co1 N1 C15 -11.3(5) 5_765 .
O1 Co1 N1 C15 177.9(4) 3_445 .
O4 Co1 N1 C15 -98.0(4) 7_655 .
Co1 Co1 N1 C15 -97.4(5) 7_655 .
O2 C1 O1 Co1 3.9(7) . 3
C2 C1 O1 Co1 -174.8(3) . 3
O1 C1 O2 Co1 -5.8(7) . 5_765
C2 C1 O2 Co1 172.9(3) . 5_765
O4 C14 O3 Co1 -1.9(6) . .
C11 C14 O3 Co1 178.1(3) . .
O2 Co1 O3 C14 -80.3(3) 5_765 .
O1 Co1 O3 C14 82.9(3) 3_445 .
N1 Co1 O3 C14 -178.5(3) . .
O4 Co1 O3 C14 3.7(7) 7_655 .
Co1 Co1 O3 C14 1.5(3) 7_655 .
O3 C14 O4 Co1 1.4(10) . 7_655
C11 C14 O4 Co1 -178.5(4) . 7_655
C23 C24 O7 C25 3.6(11) 5_756 .
C22 C24 O7 C25 -175.5(7) . .
C26 C25 O7 C24 -173.7(7) . .
C9 C8 S1 O6 155.9(4) . .
C13 C8 S1 O6 -25.6(5) . .
C9 C8 S1 O5 24.4(5) . .
C13 C8 S1 O5 -157.2(4) . .
C9 C8 S1 C5 -89.4(4) . .
C13 C8 S1 C5 89.0(4) . .
C6 C5 S1 O6 16.9(5) . .
C4 C5 S1 O6 -163.8(4) . .
C6 C5 S1 O5 148.6(4) . .
C4 C5 S1 O5 -32.2(5) . .
C6 C5 S1 C8 -98.2(5) . .
C4 C5 S1 C8 81.0(5) . .

loop_
_platon_squeeze_void_nr
_platon_squeeze_void_average_x
_platon_squeeze_void_average_y
_platon_squeeze_void_average_z
_platon_squeeze_void_volume
_platon_squeeze_void_count_electrons
_platon_squeeze_void_content
1 -0.009 0.000 0.745 451 29 ' '
2 0.000 0.380 0.250 42 6 ' '
3 0.006 0.500 0.503 451 29 ' '
4 0.000 0.619 0.750 42 6 ' '
5 0.500 0.119 0.750 42 6 ' '
6 0.500 0.880 0.250 42 6 ' '
